data_4345511
loop_
_publ_author_name
'Zhou, Lin'
'Zheng, Xuan'
'Shi, Ping-Ping'
'Zafar, Zainab'
'Ye, Heng-Yun'
'Fu, Da-Wei'
'Ye, Qiong'

_publ_section_title
;
 Switchable Nonlinear Optical and Tunable Luminescent Properties Triggered
 by Multiple Phase Transitions in a Perovskite-Like Compound.
;
_journal_issue 6
_journal_name_full 'Inorganic chemistry'
_journal_page_first 3238
_journal_page_last 3244
_journal_paper_doi 10.1021/acs.inorgchem.6b02508
_journal_volume 56
_journal_year 2017
_chemical_formula_sum 'C60 Cd4 N36 P4'
_chemical_formula_weight 1798.44
_chemical_name_systematic
; 
 ? 
;
_space_group_IT_number 72
_symmetry_cell_setting orthorhombic
_symmetry_space_group_name_Hall '-I 2 2c'
_symmetry_space_group_name_H-M 'I b a m'
_atom_sites_solution_primary direct
_atom_sites_solution_secondary difmap
_audit_creation_method SHELXL-97
_cell_angle_alpha 90.00
_cell_angle_beta 90.00
_cell_angle_gamma 90.00
_cell_formula_units_Z 2
_cell_length_a 17.25(4)
_cell_length_b 17.57(4)
_cell_length_c 16.79(3)
_cell_measurement_reflns_used 1199
_cell_measurement_temperature 397(2)
_cell_measurement_theta_max 24.99
_cell_measurement_theta_min 1.65
_cell_volume 5089(19)
_computing_cell_refinement 'CrystalClear (Rigaku Inc., 2008)'
_computing_data_collection 'CrystalClear (Rigaku Inc., 2008)'
_computing_data_reduction 'CrystalClear (Rigaku Inc., 2008)'
_computing_structure_refinement 'SHELXL-97 (Sheldrick, 1997)'
_computing_structure_solution 'SHELXS-97 (Sheldrick, 1990)'
_diffrn_ambient_temperature 397(2)
_diffrn_measured_fraction_theta_full 0.991
_diffrn_measured_fraction_theta_max 0.991
_diffrn_measurement_device_type 'Saturn724+ (4x4 bin mode)'
_diffrn_measurement_method CCD_Profile_fitting
_diffrn_radiation_monochromator graphite
_diffrn_radiation_source 'fine-focus sealed tube'
_diffrn_radiation_type MoK\a
_diffrn_radiation_wavelength 0.71073
_diffrn_reflns_av_R_equivalents 0.0881
_diffrn_reflns_av_sigmaI/netI 0.0664
_diffrn_reflns_limit_h_max 20
_diffrn_reflns_limit_h_min -20
_diffrn_reflns_limit_k_max 20
_diffrn_reflns_limit_k_min -19
_diffrn_reflns_limit_l_max 19
_diffrn_reflns_limit_l_min -16
_diffrn_reflns_number 12167
_diffrn_reflns_theta_full 24.99
_diffrn_reflns_theta_max 24.99
_diffrn_reflns_theta_min 1.65
_exptl_absorpt_coefficient_mu 0.933
_exptl_absorpt_correction_T_max 0.8353
_exptl_absorpt_correction_T_min 0.8210
_exptl_absorpt_correction_type multi-scan
_exptl_crystal_colour colorless
_exptl_crystal_density_diffrn 1.173
_exptl_crystal_density_method 'not measured'
_exptl_crystal_description block
_exptl_crystal_F_000 1728
_exptl_crystal_size_max 0.22
_exptl_crystal_size_mid 0.20
_exptl_crystal_size_min 0.20
_refine_diff_density_max 3.814
_refine_diff_density_min -1.905
_refine_diff_density_rms 0.402
_refine_ls_extinction_coef 0.039(6)
_refine_ls_extinction_expression Fc^*^=kFc[1+0.001xFc^2^\l^3^/sin(2\q)]^-1/4^
_refine_ls_extinction_method SHELXL
_refine_ls_goodness_of_fit_ref 1.159
_refine_ls_matrix_type full
_refine_ls_number_parameters 128
_refine_ls_number_reflns 2310
_refine_ls_number_restraints 158
_refine_ls_restrained_S_all 1.169
_refine_ls_R_factor_all 0.2940
_refine_ls_R_factor_gt 0.2197
_refine_ls_shift/su_max 0.001
_refine_ls_shift/su_mean 0.000
_refine_ls_structure_factor_coef Fsqd
_refine_ls_weighting_details 'calc w=1/[\s^2^(Fo^2^)+(0.5000P)^2^+0.0000P] where P=(Fo^2^+2Fc^2^)/3'
_refine_ls_weighting_scheme calc
_refine_ls_wR_factor_gt 0.4330
_refine_ls_wR_factor_ref 0.4725
_reflns_number_gt 1199
_reflns_number_total 2310
_reflns_threshold_expression >2sigma(I)
_cod_data_source_file ic6b02508_si_004.cif
_cod_data_source_block c
_cod_depositor_comments
;
The following automatic conversions were performed:

'_exptl_absorpt_correction_type' value 'Multi-scan' changed to
'multi-scan' according to
/home/data/users/saulius/crontab/automatic-downloads/rss-feeds/ACS/lib/dictionaries/cif_core.dic
dictionary named 'cif_core.dic' version 2.4.2 from 2011-04-26.

Automatic conversion script
Id: cif_fix_values 4973 2017-02-22 13:04:09Z antanas 

 Adding full bibliography for 4345510--4345512.cif.
;
_cod_original_cell_volume 5091(18)
_cod_database_code 4345511

loop_
_symmetry_equiv_pos_as_xyz
'x, y, z'
'-x, -y, z'
'-x+1/2, y+1/2, -z'
'x+1/2, -y+1/2, -z'
'x+1/2, y+1/2, z+1/2'
'-x+1/2, -y+1/2, z+1/2'
'-x+1, y+1, -z+1/2'
'x+1, -y+1, -z+1/2'
'-x, -y, -z'
'x, y, -z'
'x-1/2, -y-1/2, z'
'-x-1/2, y-1/2, z'
'-x+1/2, -y+1/2, -z+1/2'
'x+1/2, y+1/2, -z+1/2'
'x, -y, z+1/2'
'-x, y, z+1/2'

loop_
_atom_site_label
_atom_site_type_symbol
_atom_site_fract_x
_atom_site_fract_y
_atom_site_fract_z
_atom_site_U_iso_or_equiv
_atom_site_adp_type
_atom_site_occupancy
_atom_site_symmetry_multiplicity
_atom_site_calc_flag
_atom_site_refinement_flags
N5 N 0.4764(4) 0.2953(5) 0.5000 0.288(5) Uani 1 2 d SDU
C3 C 0.4007(3) 0.3056(8) 0.5000 0.239(6) Uani 1 2 d SDU
N4 N 0.3374(3) 0.2872(6) 0.5000 0.1620(8) Uani 1 2 d SDU
N7 N 0.1932(5) 0.2951(5) 0.3658(3) 0.1620(8) Uani 1 1 d DU
Cd1 Cd 0.20374(9) 0.28802(10) 0.5000 0.1620(8) Uani 1 2 d SDU
N1 N 0.2006(6) 0.1573(3) 0.5000 0.1620(8) Uani 1 2 d SDU
C1 C 0.2010(10) 0.0942(3) 0.5000 0.193(6) Uani 1 2 d SDU
N2 N 0.1992(5) 0.0199(4) 0.5000 0.216(5) Uani 1 2 d SDU
N3 N 0.2990(6) -0.0772(4) 0.5000 0.222(7) Uani 1 2 d SDU
C2 C 0.2616(6) -0.0235(4) 0.5000 0.228(6) Uani 1 2 d SDU
P1 P 0.5000 1.0000 0.7500 0.271(6) Uani 1 4 d SDU
P2 P 0.0000 1.0000 0.7500 0.291(6) Uani 1 4 d SDU
C5 C 0.2087(5) 0.2784(7) 0.2997(4) 0.241(8) Uiso 1 1 d DU
N8 N 0.2500 0.2500 0.2500 0.322(13) Uiso 1 2 d SDU
C4 C 0.5096(4) 0.2268(6) 0.5000 0.314(6) Uani 1 2 d SDU
N6 N 0.5681(4) 0.1929(7) 0.5000 0.326(8) Uani 1 2 d SDU
C8 C 0.7062(5) 0.9609(13) 0.6983(17) 0.445(11) Uani 0.25 1 d PDU
C6 C 0.5625(4) 0.9359(8) 0.6965(9) 0.440(6) Uani 1 1 d DU
C7 C 0.6393(5) 0.9189(9) 0.7389(11) 0.436(7) Uani 1 1 d DU
C9 C 0.0404(10) 0.9094(5) 0.7783(7) 0.555(6) Uani 1 1 d DU
C10 C -0.0013(12) 0.8707(5) 0.8478(8) 0.555(6) Uani 1 1 d DU
C11 C 0.028(2) 0.7894(6) 0.8595(13) 0.517(12) Uani 0.25 1 d PDU

loop_
_atom_site_aniso_label
_atom_site_aniso_U_11
_atom_site_aniso_U_22
_atom_site_aniso_U_33
_atom_site_aniso_U_23
_atom_site_aniso_U_13
_atom_site_aniso_U_12
N5 0.130(3) 0.331(5) 0.404(14) 0.000 0.000 0.039(4)
C3 0.123(3) 0.262(10) 0.332(14) 0.000 0.000 0.004(4)
N4 0.1234(11) 0.1445(12) 0.218(2) 0.000 0.000 0.0118(7)
N7 0.1234(11) 0.1445(12) 0.218(2) 0.000 0.000 0.0118(7)
Cd1 0.1234(11) 0.1445(12) 0.218(2) 0.000 0.000 0.0118(7)
N1 0.1234(11) 0.1445(12) 0.218(2) 0.000 0.000 0.0118(7)
C1 0.171(11) 0.145(3) 0.263(13) 0.000 0.000 0.031(6)
N2 0.199(6) 0.145(3) 0.304(14) 0.000 0.000 0.017(4)
N3 0.210(8) 0.140(6) 0.314(18) 0.000 0.000 0.024(5)
C2 0.222(7) 0.147(5) 0.316(15) 0.000 0.000 0.035(4)
P1 0.279(6) 0.239(9) 0.294(14) 0.000 0.000 0.000
P2 0.317(16) 0.429(5) 0.127(7) 0.000 0.000 0.000
C4 0.172(5) 0.350(6) 0.421(15) 0.000 0.000 0.067(4)
N6 0.198(7) 0.356(9) 0.42(2) 0.000 0.000 0.087(5)
C8 0.571(5) 0.33(2) 0.44(3) 0.087(15) 0.113(11) 0.263(10)
C6 0.577(4) 0.334(12) 0.408(14) 0.107(8) 0.089(6) 0.245(7)
C7 0.566(5) 0.328(13) 0.414(16) 0.089(13) 0.101(7) 0.262(6)
C9 0.646(15) 0.358(5) 0.662(9) 0.144(5) 0.017(8) -0.048(7)
C10 0.643(16) 0.368(5) 0.653(9) 0.145(6) 0.016(10) -0.040(8)
C11 0.59(3) 0.380(6) 0.583(19) 0.137(8) 0.00(3) -0.034(11)

loop_
_atom_type_symbol
_atom_type_description
_atom_type_scat_dispersion_real
_atom_type_scat_dispersion_imag
_atom_type_scat_source
C C 0.0033 0.0016 'International Tables Vol C Tables 4.2.6.8 and 6.1.1.4'
N N 0.0061 0.0033 'International Tables Vol C Tables 4.2.6.8 and 6.1.1.4'
Cd Cd -0.8075 1.2024 'International Tables Vol C Tables 4.2.6.8 and 6.1.1.4'
P P 0.1023 0.0942 'International Tables Vol C Tables 4.2.6.8 and 6.1.1.4'

loop_
_geom_angle_atom_site_label_1
_geom_angle_atom_site_label_2
_geom_angle_atom_site_label_3
_geom_angle
_geom_angle_site_symmetry_1
_geom_angle_site_symmetry_3
C3 N5 C4 123.3(10) . .
N4 C3 N5 155.7(15) . .
C3 N4 Cd1 163.2(11) . .
C5 N7 Cd1 154.8(8) . .
N7 Cd1 N7 168.8(4) . 10_556
N7 Cd1 N1 93.0(2) . .
N7 Cd1 N1 93.0(2) 10_556 .
N7 Cd1 N4 94.6(2) . .
N7 Cd1 N4 94.6(2) 10_556 .
N1 Cd1 N4 91.0(4) . .
N7 Cd1 N6 85.0(2) . 11_565
N7 Cd1 N6 85.0(2) 10_556 11_565
N1 Cd1 N6 96.8(4) . 11_565
N4 Cd1 N6 172.2(4) . 11_565
N7 Cd1 N3 86.8(2) . 3_556
N7 Cd1 N3 86.8(2) 10_556 3_556
N1 Cd1 N3 177.5(4) . 3_556
N4 Cd1 N3 91.5(4) . 3_556
N6 Cd1 N3 80.7(4) 11_565 3_556
C1 N1 Cd1 178.3(12) . .
N1 C1 N2 178.3(17) . .
C1 N2 C2 124.0(11) . .
C2 N3 Cd1 144.6(9) . 3_546
N3 C2 N2 159.6(11) . .
C6 P1 C6 102.5(9) 8_466 2_675
C6 P1 C6 106.4(7) 8_466 .
C6 P1 C6 120.1(10) 2_675 .
C6 P1 C6 120.1(10) 8_466 7_546
C6 P1 C6 106.4(7) 2_675 7_546
C6 P1 C6 102.5(9) . 7_546
C9 P2 C9 55.8(10) 8_466 2_575
C9 P2 C9 134.5(10) 8_466 .
C9 P2 C9 149.4(8) 2_575 .
C9 P2 C9 149.4(8) 8_466 7_446
C9 P2 C9 134.5(10) 2_575 7_446
C9 P2 C9 55.8(10) . 7_446
N7 C5 N8 152.8(9) . .
C5 N8 C5 180.0(4) . 13
N6 C4 N5 146.0(10) . .
C4 N6 Cd1 141.4(10) . 11_665
C7 C6 P1 114.1(10) . .
C8 C7 C6 110.6(12) . .
C10 C9 C9 92.4(13) . 7_446
C10 C9 P2 114.3(9) . .
C9 C9 P2 62.1(5) 7_446 .
C9 C10 C11 110.9(13) . .

loop_
_geom_bond_atom_site_label_1
_geom_bond_atom_site_label_2
_geom_bond_distance
_geom_bond_site_symmetry_2
N5 C3 1.319(9) .
N5 C4 1.334(11) .
C3 N4 1.138(9) .
N4 Cd1 2.306(7) .
N7 C5 1.179(8) .
N7 Cd1 2.265(7) .
Cd1 N7 2.265(7) 10_556
Cd1 N1 2.298(7) .
Cd1 N6 2.363(9) 11_565
Cd1 N3 2.368(9) 3_556
N1 C1 1.108(8) .
C1 N2 1.307(8) .
N2 C2 1.319(11) .
N3 C2 1.143(10) .
N3 Cd1 2.368(9) 3_546
P1 C6 1.799(12) 8_466
P1 C6 1.799(12) 2_675
P1 C6 1.799(12) .
P1 C6 1.799(12) 7_546
P2 C9 1.802(10) 8_466
P2 C9 1.802(10) 2_575
P2 C9 1.802(10) .
P2 C9 1.802(10) 7_446
C5 N8 1.205(6) .
N8 C5 1.205(6) 13
C4 N6 1.172(10) .
N6 Cd1 2.363(9) 11_665
C8 C7 1.531(16) .
C6 C7 1.533(13) .
C9 C10 1.530(15) .
C9 C9 1.69(3) 7_446
C10 C11 1.530(15) .

loop_
_geom_torsion_atom_site_label_1
_geom_torsion_atom_site_label_2
_geom_torsion_atom_site_label_3
_geom_torsion_atom_site_label_4
_geom_torsion
_geom_torsion_site_symmetry_1
_geom_torsion_site_symmetry_4
C4 N5 C3 N4 0.0 . .
N5 C3 N4 Cd1 180.0 . .
C5 N7 Cd1 N7 -169.4(16) . 10_556
C5 N7 Cd1 N1 -47(2) . .
C5 N7 Cd1 N4 45(2) . .
C5 N7 Cd1 N6 -143(2) . 11_565
C5 N7 Cd1 N3 136(2) . 3_556
C3 N4 Cd1 N7 86.9(2) . .
C3 N4 Cd1 N7 -86.9(2) . 10_556
C3 N4 Cd1 N1 180.0 . .
C3 N4 Cd1 N6 0.0 . 11_565
C3 N4 Cd1 N3 0.0 . 3_556
N7 Cd1 N1 C1 94.7(2) . .
N7 Cd1 N1 C1 -94.7(2) 10_556 .
N4 Cd1 N1 C1 0.0 . .
N6 Cd1 N1 C1 180.0 11_565 .
N3 Cd1 N1 C1 180.0 3_556 .
Cd1 N1 C1 N2 180.0 . .
N1 C1 N2 C2 180.0 . .
Cd1 N3 C2 N2 0.0 3_546 .
C1 N2 C2 N3 180.0 . .
Cd1 N7 C5 N8 -17(4) . .
N7 C5 N8 C5 78(100) . 13
C3 N5 C4 N6 180.0 . .
N5 C4 N6 Cd1 0.0 . 11_665
C6 P1 C6 C7 32.0(8) 8_466 .
C6 P1 C6 C7 147.6(11) 2_675 .
C6 P1 C6 C7 -94.9(11) 7_546 .
P1 C6 C7 C8 -105.5(16) . .
C9 P2 C9 C10 138.5(12) 8_466 .
C9 P2 C9 C10 41.9(10) 2_575 .
C9 P2 C9 C10 -79.1(13) 7_446 .
C9 P2 C9 C9 -142.3(9) 8_466 7_446
C9 P2 C9 C9 121.1(9) 2_575 7_446
C9 C9 C10 C11 110.9(15) 7_446 .
P2 C9 C10 C11 171.2(14) . .
